data_4083088
loop_
_publ_author_name
'Norel, Lucie'
'Di Piazza, Emmanuel'
'Feng, Min'
'Vacher, Antoine'
'He, Xiaoyan'
'Roisnel, Thierry'
'Maury, Olivier'
'Rigaut, St\'ephane'

_publ_section_title
;
 Lanthanide Sensitization with Ruthenium Carbon-Rich Complexes and
 Redox Commutation of Near-IR Luminescence
;
_journal_issue 18
_journal_name_full Organometallics
_journal_page_first 4824
_journal_paper_doi 10.1021/om500059d
_journal_volume 33
_journal_year 2014
_chemical_compound_source 'synthesis as described'
_chemical_formula_moiety 'C96 H72 F9 N2 Nd O6 P4 Ru S3, C H2 Cl2'
_chemical_formula_sum 'C97 H74 Cl2 F9 N2 Nd O6 P4 Ru S3'
_chemical_formula_weight 2070.85
_chemical_name_systematic
;
 ?
;
_space_group_IT_number 2
_symmetry_cell_setting triclinic
_symmetry_Int_Tables_number 2
_symmetry_space_group_name_Hall '-P 1'
_symmetry_space_group_name_H-M 'P -1'
_atom_sites_solution_hydrogens geom
_atom_sites_solution_primary direct
_atom_sites_solution_secondary difmap
_cell_angle_alpha 66.428(10)
_cell_angle_beta 72.705(11)
_cell_angle_gamma 76.854(10)
_cell_formula_units_Z 2
_cell_length_a 13.028(4)
_cell_length_b 18.443(5)
_cell_length_c 21.825(6)
_cell_measurement_reflns_used 9338
_cell_measurement_temperature 150(2)
_cell_measurement_theta_max 27.29
_cell_measurement_theta_min 2.43
_cell_measurement_wavelength 0.71073
_cell_volume 4554(2)
_computing_cell_refinement 'Bruker APEX2 (Bruker, 2006)'
_computing_data_collection 'Bruker APEX2 (Bruker, 2006)'
_computing_data_reduction 'Bruker APEX2 (Bruker, 2006)'
_computing_molecular_graphics 'Ortep-3 for Windows (Farrugia, 1997)'
_computing_publication_material
;
           WinGX publication routines (Farrugia, 1999),
           CRYSCAL (T. Roisnel, local program)
;
_computing_structure_refinement 'SHELXL-97 (Sheldrick, 1997)'
_computing_structure_solution 'SIR97 (Altomare et al., 1999)'
_diffrn_ambient_temperature 150(2)
_diffrn_detector 'CCD plate'
_diffrn_measured_fraction_theta_full 0.989
_diffrn_measured_fraction_theta_max 0.989
_diffrn_measurement_device_type 'APEXII, Bruker-AXS'
_diffrn_measurement_method 'CCD rotation images, thin slices'
_diffrn_radiation_monochromator graphite
_diffrn_radiation_probe x-ray
_diffrn_radiation_type MoK\a
_diffrn_radiation_wavelength 0.71073
_diffrn_reflns_av_R_equivalents 0.0537
_diffrn_reflns_av_unetI/netI 0.0769
_diffrn_reflns_limit_h_max 16
_diffrn_reflns_limit_h_min -16
_diffrn_reflns_limit_k_max 19
_diffrn_reflns_limit_k_min -23
_diffrn_reflns_limit_l_max 25
_diffrn_reflns_limit_l_min -28
_diffrn_reflns_number 57773
_diffrn_reflns_theta_full 27.49
_diffrn_reflns_theta_max 27.49
_diffrn_reflns_theta_min 2.93
_exptl_absorpt_coefficient_mu 1.001
_exptl_absorpt_correction_T_max 0.942
_exptl_absorpt_correction_T_min 0.871
_exptl_absorpt_correction_type multi-scan
_exptl_absorpt_process_details
;
  [Sheldrick, G.M. (2002). SADABS Bruker AXS Inc., Madison, Wisconsin, USA]
;
_exptl_crystal_colour orange
_exptl_crystal_density_diffrn 1.51
_exptl_crystal_density_method 'not measured'
_exptl_crystal_description prism
_exptl_crystal_F_000 2090
_exptl_crystal_size_max 0.14
_exptl_crystal_size_mid 0.09
_exptl_crystal_size_min 0.06
_platon_squeeze_details
;
;
_refine_diff_density_max 1.124
_refine_diff_density_min -1.038
_refine_diff_density_rms 0.111
_refine_ls_extinction_method none
_refine_ls_goodness_of_fit_ref 1.072
_refine_ls_hydrogen_treatment constr
_refine_ls_matrix_type full
_refine_ls_number_parameters 1050
_refine_ls_number_reflns 20614
_refine_ls_number_restraints 1
_refine_ls_restrained_S_all 1.072
_refine_ls_R_factor_all 0.0739
_refine_ls_R_factor_gt 0.0478
_refine_ls_shift/su_max 0.027
_refine_ls_shift/su_mean 0.001
_refine_ls_structure_factor_coef Fsqd
_refine_ls_weighting_details 'calc w=1/[\s^2^(Fo^2^)+(0.0446P)^2^+0.0000P] where P=(Fo^2^+2Fc^2^)/3'
_refine_ls_weighting_scheme calc
_refine_ls_wR_factor_gt 0.101
_refine_ls_wR_factor_ref 0.1099
_reflns_number_gt 14808
_reflns_number_total 20614
_reflns_threshold_expression >2sigma(I)
_cod_data_source_file om500059d_si_001.cif
_cod_data_source_block MF050
_cod_database_code 4083088

loop_
_symmetry_equiv_pos_as_xyz
'x, y, z'
'-x, -y, -z'

loop_
_atom_site_label
_atom_site_type_symbol
_atom_site_fract_x
_atom_site_fract_y
_atom_site_fract_z
_atom_site_U_iso_or_equiv
_atom_site_adp_type
_atom_site_occupancy
_atom_site_symmetry_multiplicity
_atom_site_calc_flag
_atom_site_refinement_flags
_atom_site_disorder_assembly
_atom_site_disorder_group
Nd1 Nd 0.996481(16) 0.377086(12) 0.712377(10) 0.01877(6) Uani 1 1 d . . .
Ru2 Ru 0.60333(2) 0.812084(17) 0.723385(14) 0.01402(7) Uani 1 1 d . . .
P3 P 0.43435(7) 0.81766(6) 0.70189(5) 0.0172(2) Uani 1 1 d . . .
P4 P 0.61860(8) 0.92394(6) 0.62075(5) 0.0174(2) Uani 1 1 d . . .
P5 P 0.77392(8) 0.80539(6) 0.74326(5) 0.0180(2) Uani 1 1 d . . .
P6 P 0.59037(7) 0.69813(6) 0.82640(5) 0.0156(2) Uani 1 1 d . . .
S1A S 0.93361(10) 0.52369(8) 0.93015(6) 0.0345(3) Uani 0.861(3) 1 d P A 1
C2A C 0.8324(4) 0.4927(3) 0.9996(2) 0.0374(8) Uani 0.861(3) 1 d P A 1
H2A H 0.8202 0.5054 1.0395 0.045 Uiso 0.861(3) 1 calc PR A 1
C3A C 0.7705(4) 0.4482(3) 0.9931(2) 0.0374(8) Uani 0.861(3) 1 d P A 1
H3A H 0.7104 0.4269 1.0285 0.045 Uiso 0.861(3) 1 calc PR A 1
C4A C 0.8018(2) 0.4347(2) 0.92774(15) 0.0345(3) Uani 0.861(3) 1 d P A 1
H4A H 0.768 0.4048 0.9143 0.041 Uiso 0.861(3) 1 calc PR A 1
C5A C 0.8963(3) 0.4774(2) 0.8877(2) 0.0228(9) Uani 0.861(3) 1 d P A 1
S1B S 0.8018(2) 0.4347(2) 0.92774(15) 0.0345(3) Uani 0.139(3) 1 d P A 2
C2B C 0.7705(4) 0.4482(3) 0.9931(2) 0.0374(8) Uani 0.139(3) 1 d P A 2
H2B H 0.7104 0.4269 1.0285 0.045 Uiso 0.139(3) 1 calc PR A 2
C3B C 0.8324(4) 0.4927(3) 0.9996(2) 0.0374(8) Uani 0.139(3) 1 d P A 2
H3B H 0.8202 0.5054 1.0395 0.045 Uiso 0.139(3) 1 calc PR A 2
C4B C 0.93361(10) 0.52369(8) 0.93015(6) 0.0345(3) Uani 0.139(3) 1 d P A 2
H4B H 0.9899 0.555 0.9189 0.041 Uiso 0.139(3) 1 calc PR A 2
C5B C 0.8963(3) 0.4774(2) 0.8877(2) 0.0228(9) Uani 0.139(3) 1 d P A 2
C6 C 0.9521(3) 0.4798(2) 0.81784(19) 0.0206(8) Uani 1 1 d . . .
O7 O 0.9115(2) 0.44407(15) 0.79275(13) 0.0228(6) Uani 1 1 d . A .
C8 C 1.0432(3) 0.5207(2) 0.7828(2) 0.0241(9) Uani 1 1 d . A .
H8 H 1.067 0.5462 0.8053 0.029 Uiso 1 1 calc R . .
C9 C 1.1000(3) 0.5257(2) 0.7169(2) 0.0253(9) Uani 1 1 d . . .
O10 O 1.0848(2) 0.49471(16) 0.67853(13) 0.0251(6) Uani 1 1 d . A .
C11 C 1.1922(4) 0.5771(3) 0.6836(2) 0.0342(10) Uani 1 1 d . A .
F12A F 1.2672(9) 0.5527(8) 0.7194(7) 0.0445(8) Uani 0.264(4) 1 d P A 1
F13A F 1.1522(9) 0.6549(7) 0.6803(7) 0.0445(8) Uani 0.264(4) 1 d P A 1
F14A F 1.2396(11) 0.5825(9) 0.6190(6) 0.0445(8) Uani 0.264(4) 1 d P A 1
F12B F 1.2909(8) 0.5268(6) 0.6793(6) 0.0445(8) Uani 0.280(4) 1 d P A 2
F13B F 1.2030(9) 0.6202(7) 0.7180(7) 0.0445(8) Uani 0.280(4) 1 d P A 2
F14B F 1.1948(10) 0.6232(8) 0.6186(6) 0.0445(8) Uani 0.280(4) 1 d P A 2
F12C F 1.2742(6) 0.5464(5) 0.6423(5) 0.0445(8) Uani 0.457(5) 1 d P A 3
F13C F 1.2353(6) 0.5863(5) 0.7285(4) 0.0445(8) Uani 0.457(5) 1 d P A 3
F14C F 1.1588(5) 0.6503(4) 0.6433(4) 0.0445(8) Uani 0.457(5) 1 d P A 3
S21A S 1.33674(14) 0.31747(12) 0.87727(9) 0.0365(3) Uani 0.5 1 d P B 1
C22A C 1.2975(5) 0.3191(3) 0.9501(3) 0.0568(11) Uani 0.5 1 d P B 1
H22A H 1.3459 0.3166 0.9762 0.068 Uiso 0.5 1 calc PR B 1
C23A C 1.1895(5) 0.3243(3) 0.9745(3) 0.0568(11) Uani 0.5 1 d P B 1
H23A H 1.1557 0.3268 1.0187 0.068 Uiso 0.5 1 calc PR B 1
C24A C 1.12463(15) 0.32592(12) 0.92531(9) 0.0365(3) Uani 0.5 1 d P B 1
H24A H 1.0489 0.328 0.9314 0.044 Uiso 0.5 1 calc PR B 1
C25A C 1.2215(3) 0.3231(2) 0.8614(2) 0.0274(9) Uani 0.5 1 d P B 1
S21B S 1.12463(15) 0.32592(12) 0.92531(9) 0.0365(3) Uani 0.5 1 d P B 2
C22B C 1.1895(5) 0.3243(3) 0.9745(3) 0.0568(11) Uani 0.5 1 d P B 2
H22B H 1.1557 0.3268 1.0187 0.068 Uiso 0.5 1 calc PR B 2
C23B C 1.2975(5) 0.3191(3) 0.9501(3) 0.0568(11) Uani 0.5 1 d P B 2
H23B H 1.3459 0.3166 0.9762 0.068 Uiso 0.5 1 calc PR B 2
C24B C 1.33674(14) 0.31747(12) 0.87727(9) 0.0365(3) Uani 0.5 1 d P B 2
H24B H 1.408 0.3141 0.8495 0.044 Uiso 0.5 1 calc PR B 2
C25B C 1.2215(3) 0.3231(2) 0.8614(2) 0.0274(9) Uani 0.5 1 d P B 2
C26 C 1.1993(3) 0.3280(2) 0.7975(2) 0.0268(9) Uani 1 1 d . . .
O27 O 1.1010(2) 0.33022(16) 0.79838(13) 0.0256(6) Uani 1 1 d . B .
C28 C 1.2846(3) 0.3311(3) 0.7392(2) 0.0296(10) Uani 1 1 d . B .
H28 H 1.3563 0.3285 0.7429 0.035 Uiso 1 1 calc R . .
C29 C 1.2701(3) 0.3375(3) 0.6773(2) 0.0297(10) Uani 1 1 d . . .
O30 O 1.1831(2) 0.34623(17) 0.65889(14) 0.0284(7) Uani 1 1 d . B .
C31A C 1.3708(4) 0.3340(4) 0.6212(3) 0.0588(17) Uani 0.5 1 d P B 1
F32A F 1.3711(5) 0.2973(5) 0.5833(3) 0.0613(7) Uani 0.5 1 d P B 1
F33A F 1.3694(5) 0.4185(5) 0.5681(3) 0.0613(7) Uani 0.5 1 d P B 1
F34A F 1.4640(2) 0.3263(2) 0.63637(14) 0.0613(7) Uani 0.5 1 d P B 1
C31B C 1.3708(4) 0.3340(4) 0.6212(3) 0.0588(17) Uani 0.5 1 d P B 2
F32B F 1.3794(5) 0.2562(5) 0.6166(3) 0.0613(7) Uani 0.5 1 d P B 2
F33B F 1.3682(5) 0.3827(5) 0.5610(3) 0.0613(7) Uani 0.5 1 d P B 2
F34B F 1.4640(2) 0.3263(2) 0.63637(14) 0.0613(7) Uani 0.5 1 d P B 2
S41 S 1.14716(9) 0.08541(7) 0.77854(6) 0.0369(3) Uani 1 1 d . . .
C42 C 1.1622(4) -0.0110(2) 0.7853(2) 0.0344(11) Uani 1 1 d . . .
H42 H 1.2246 -0.0476 0.7955 0.041 Uiso 1 1 calc R . .
C43 C 1.0772(4) -0.0307(3) 0.7748(2) 0.0407(12) Uani 1 1 d . . .
H43 H 1.0743 -0.083 0.7775 0.049 Uiso 1 1 calc R . .
C44 C 0.9914(3) 0.0330(2) 0.7591(2) 0.0283(9) Uani 1 1 d . . .
H44 H 0.9265 0.0301 0.7493 0.034 Uiso 1 1 calc R . .
C45 C 1.0215(3) 0.1021(2) 0.76112(19) 0.0239(9) Uani 1 1 d . . .
C46 C 0.9627(3) 0.1832(2) 0.75065(19) 0.0239(9) Uani 1 1 d . . .
O47 O 1.0150(2) 0.23532(15) 0.74630(14) 0.0257(6) Uani 1 1 d . . .
C48 C 0.8521(3) 0.1992(3) 0.7467(2) 0.0281(9) Uani 1 1 d . . .
H48 H 0.8189 0.1584 0.7465 0.034 Uiso 1 1 calc R . .
C49 C 0.7919(3) 0.2720(2) 0.7431(2) 0.0256(9) Uani 1 1 d . . .
O50 O 0.8210(2) 0.33438(16) 0.73950(14) 0.0252(6) Uani 1 1 d . . .
C51 C 0.6720(4) 0.2817(3) 0.7429(3) 0.0417(12) Uani 1 1 d . . .
F53 F 0.6371(2) 0.21745(19) 0.74807(19) 0.0685(10) Uani 1 1 d . . .
F54A F 0.6415(12) 0.3513(8) 0.6915(9) 0.070(3) Uani 0.5 1 d P . .
F54B F 0.6624(12) 0.3227(8) 0.6784(9) 0.070(3) Uani 0.5 1 d P . .
F55 F 0.6089(2) 0.3058(2) 0.7916(2) 0.0779(12) Uani 1 1 d . . .
N61 N 0.9849(2) 0.37090(18) 0.59710(15) 0.0209(7) Uani 1 1 d . . .
C62 C 1.0389(3) 0.3085(2) 0.5797(2) 0.0248(9) Uani 1 1 d . . .
H62 H 1.0867 0.2717 0.6068 0.03 Uiso 1 1 calc R . .
C63 C 1.0283(3) 0.2950(3) 0.5237(2) 0.0302(10) Uani 1 1 d . . .
H63 H 1.0687 0.2504 0.5125 0.036 Uiso 1 1 calc R . .
C64 C 0.9585(3) 0.3475(3) 0.4850(2) 0.0304(10) Uani 1 1 d . . .
H64 H 0.9487 0.339 0.4471 0.037 Uiso 1 1 calc R . .
C65 C 0.9022(3) 0.4133(2) 0.5017(2) 0.0268(9) Uani 1 1 d . . .
H65 H 0.8544 0.4507 0.475 0.032 Uiso 1 1 calc R . .
C66 C 0.9173(3) 0.4235(2) 0.55840(18) 0.0196(8) Uani 1 1 d . . .
C67 C 0.8618(3) 0.4929(2) 0.57868(19) 0.0186(8) Uani 1 1 d . . .
C68 C 0.7911(3) 0.5523(2) 0.54400(19) 0.0240(9) Uani 1 1 d . . .
H68 H 0.7753 0.5492 0.5053 0.029 Uiso 1 1 calc R . .
C69 C 0.7427(3) 0.6165(2) 0.56530(19) 0.0232(9) Uani 1 1 d . . .
H69 H 0.6927 0.6566 0.5422 0.028 Uiso 1 1 calc R . .
C70 C 0.7690(3) 0.6210(2) 0.62131(18) 0.0180(8) Uani 1 1 d . . .
C71 C 0.8428(3) 0.5590(2) 0.65280(18) 0.0187(8) Uani 1 1 d . . .
H71 H 0.8627 0.5619 0.6902 0.022 Uiso 1 1 calc R . .
N72 N 0.8871(2) 0.49593(18) 0.63387(15) 0.0183(7) Uani 1 1 d . . .
C73 C 0.7234(3) 0.6840(2) 0.64814(18) 0.0187(8) Uani 1 1 d . . .
C74 C 0.6794(3) 0.7327(2) 0.67536(18) 0.0170(8) Uani 1 1 d . . .
C81 C 0.4286(3) 0.7730(2) 0.64171(18) 0.0196(8) Uani 1 1 d . . .
C82 C 0.4684(3) 0.6927(2) 0.65462(19) 0.0222(8) Uani 1 1 d . . .
H82 H 0.4983 0.663 0.6936 0.027 Uiso 1 1 calc R . .
C83 C 0.4650(3) 0.6556(3) 0.6114(2) 0.0317(10) Uani 1 1 d . . .
H83 H 0.491 0.6006 0.6213 0.038 Uiso 1 1 calc R . .
C84 C 0.4236(3) 0.6988(3) 0.5539(2) 0.0357(11) Uani 1 1 d . . .
H84 H 0.4221 0.6734 0.5239 0.043 Uiso 1 1 calc R . .
C85 C 0.3848(3) 0.7781(3) 0.5397(2) 0.0334(11) Uani 1 1 d . . .
H85 H 0.357 0.8075 0.4998 0.04 Uiso 1 1 calc R . .
C86 C 0.3861(3) 0.8154(3) 0.58366(19) 0.0274(9) Uani 1 1 d . . .
H86 H 0.3579 0.8701 0.5741 0.033 Uiso 1 1 calc R . .
C91 C 0.3158(3) 0.7843(2) 0.77074(19) 0.0201(8) Uani 1 1 d . . .
C92 C 0.2391(3) 0.7476(2) 0.7645(2) 0.0263(9) Uani 1 1 d . . .
H92 H 0.2468 0.7404 0.7226 0.032 Uiso 1 1 calc R . .
C93 C 0.1518(3) 0.7217(3) 0.8186(2) 0.0352(10) Uani 1 1 d . . .
H93 H 0.1003 0.6965 0.8137 0.042 Uiso 1 1 calc R . .
C94 C 0.1390(3) 0.7323(3) 0.8800(2) 0.0354(11) Uani 1 1 d . . .
H94 H 0.0789 0.7144 0.917 0.043 Uiso 1 1 calc R . .
C95 C 0.2140(3) 0.7688(3) 0.8873(2) 0.0311(10) Uani 1 1 d . . .
H95 H 0.2055 0.7761 0.9293 0.037 Uiso 1 1 calc R . .
C96 C 0.3010(3) 0.7947(2) 0.83360(19) 0.0225(8) Uani 1 1 d . . .
H96 H 0.352 0.8201 0.8389 0.027 Uiso 1 1 calc R . .
C97 C 0.3911(3) 0.9245(2) 0.66073(19) 0.0213(8) Uani 1 1 d . . .
H97A H 0.3255 0.9314 0.644 0.026 Uiso 1 1 calc R . .
H97B H 0.373 0.9512 0.6946 0.026 Uiso 1 1 calc R . .
C98 C 0.4817(3) 0.9622(2) 0.60087(18) 0.0229(8) Uani 1 1 d . . .
H98A H 0.4689 1.0208 0.589 0.027 Uiso 1 1 calc R . .
H98B H 0.4804 0.9511 0.5603 0.027 Uiso 1 1 calc R . .
C101 C 0.6946(3) 0.9141(2) 0.53773(19) 0.0260(4) Uani 1 1 d . . .
C102 C 0.6679(3) 0.8540(2) 0.52248(19) 0.0260(4) Uani 1 1 d . . .
H102 H 0.6168 0.8198 0.5554 0.031 Uiso 1 1 calc R . .
C103 C 0.7158(3) 0.8447(2) 0.45987(19) 0.0260(4) Uani 1 1 d . . .
H103 H 0.695 0.8057 0.4493 0.031 Uiso 1 1 calc R . .
C104 C 0.7934(3) 0.8918(2) 0.4127(2) 0.0260(4) Uani 1 1 d . . .
H104 H 0.8273 0.8843 0.3703 0.031 Uiso 1 1 calc R . .
C105 C 0.8218(3) 0.9497(2) 0.42703(19) 0.0260(4) Uani 1 1 d . . .
H105 H 0.8755 0.9819 0.3946 0.031 Uiso 1 1 calc R . .
C106 C 0.7718(3) 0.9612(2) 0.48910(19) 0.0260(4) Uani 1 1 d . . .
H106 H 0.7911 1.002 0.4981 0.031 Uiso 1 1 calc R . .
C111 C 0.6655(4) 1.0104(2) 0.6213(2) 0.0320(4) Uani 1 1 d . . .
C112 C 0.5922(4) 1.0715(2) 0.6378(2) 0.0320(4) Uani 1 1 d . . .
H112 H 0.5165 1.0705 0.6465 0.038 Uiso 1 1 calc R . .
C113 C 0.6304(4) 1.1343(2) 0.6415(2) 0.0320(4) Uani 1 1 d . . .
H113 H 0.5803 1.1759 0.6528 0.038 Uiso 1 1 calc R . .
C114 C 0.7393(4) 1.1366(2) 0.6288(2) 0.0320(4) Uani 1 1 d . . .
H114 H 0.764 1.1805 0.6302 0.038 Uiso 1 1 calc R . .
C115 C 0.8141(4) 1.0754(2) 0.6140(2) 0.0320(4) Uani 1 1 d . . .
H115 H 0.8896 1.0761 0.6067 0.038 Uiso 1 1 calc R . .
C116 C 0.7760(4) 1.0127(2) 0.6101(2) 0.0320(4) Uani 1 1 d . . .
H116 H 0.8264 0.9709 0.5995 0.038 Uiso 1 1 calc R . .
C121 C 0.8975(3) 0.8273(2) 0.67555(19) 0.0213(8) Uani 1 1 d . . .
C122 C 0.9857(3) 0.8479(3) 0.6864(2) 0.0315(10) Uani 1 1 d . . .
H122 H 0.9795 0.8548 0.7283 0.038 Uiso 1 1 calc R . .
C123 C 1.0819(3) 0.8585(3) 0.6369(2) 0.0361(11) Uani 1 1 d . . .
H123 H 1.1417 0.8711 0.6455 0.043 Uiso 1 1 calc R . .
C124 C 1.0913(3) 0.8507(3) 0.5751(2) 0.0318(10) Uani 1 1 d . . .
H124 H 1.157 0.8589 0.5408 0.038 Uiso 1 1 calc R . .
C125 C 1.0046(3) 0.8309(2) 0.5634(2) 0.0274(9) Uani 1 1 d . . .
H125 H 1.0103 0.8262 0.5207 0.033 Uiso 1 1 calc R . .
C126 C 0.9093(3) 0.8181(2) 0.61369(19) 0.0239(9) Uani 1 1 d . . .
H126 H 0.8511 0.8026 0.6057 0.029 Uiso 1 1 calc R . .
C131 C 0.7816(3) 0.8536(2) 0.80025(19) 0.0235(9) Uani 1 1 d . . .
C132 C 0.8368(4) 0.8179(3) 0.8527(2) 0.0358(11) Uani 1 1 d . . .
H132 H 0.8739 0.7656 0.8599 0.043 Uiso 1 1 calc R . .
C133 C 0.8388(4) 0.8572(3) 0.8949(2) 0.0474(13) Uani 1 1 d . . .
H133 H 0.8777 0.832 0.9301 0.057 Uiso 1 1 calc R . .
C134 C 0.7846(4) 0.9324(3) 0.8856(2) 0.0445(13) Uani 1 1 d . . .
H134 H 0.7849 0.9589 0.9149 0.053 Uiso 1 1 calc R . .
C135 C 0.7293(4) 0.9699(3) 0.8333(2) 0.0385(11) Uani 1 1 d . . .
H135 H 0.6919 1.0221 0.8269 0.046 Uiso 1 1 calc R . .
C136 C 0.7283(3) 0.9314(2) 0.7905(2) 0.0279(9) Uani 1 1 d . . .
H136 H 0.6915 0.9578 0.7543 0.033 Uiso 1 1 calc R . .
C137 C 0.8153(3) 0.6988(2) 0.78761(19) 0.0202(8) Uani 1 1 d . . .
H13A H 0.8316 0.6699 0.7555 0.024 Uiso 1 1 calc R . .
H13B H 0.8817 0.6925 0.8034 0.024 Uiso 1 1 calc R . .
C138 C 0.7257(3) 0.6643(2) 0.84829(19) 0.0206(8) Uani 1 1 d . . .
H13C H 0.7254 0.6806 0.8864 0.025 Uiso 1 1 calc R . .
H13D H 0.7393 0.6054 0.8642 0.025 Uiso 1 1 calc R . .
C141 C 0.5133(3) 0.6928(2) 0.91354(18) 0.0201(8) Uani 1 1 d . . .
C142 C 0.4989(3) 0.6187(2) 0.96526(19) 0.0255(9) Uani 1 1 d . . .
H142 H 0.5207 0.5718 0.9542 0.031 Uiso 1 1 calc R . .
C143 C 0.4527(3) 0.6128(3) 1.0330(2) 0.0300(10) Uani 1 1 d . . .
H143 H 0.4449 0.5619 1.0682 0.036 Uiso 1 1 calc R . .
C144 C 0.4182(3) 0.6809(3) 1.0492(2) 0.0340(10) Uani 1 1 d . . .
H144 H 0.3834 0.677 1.0951 0.041 Uiso 1 1 calc R . .
C145 C 0.4341(4) 0.7537(3) 0.9990(2) 0.0375(11) Uani 1 1 d . . .
H145 H 0.4116 0.8004 1.0105 0.045 Uiso 1 1 calc R . .
C146 C 0.4830(3) 0.7605(2) 0.9312(2) 0.0303(10) Uani 1 1 d . . .
H146 H 0.4956 0.8114 0.8969 0.036 Uiso 1 1 calc R . .
C151 C 0.5552(3) 0.6105(2) 0.82049(17) 0.0172(8) Uani 1 1 d . . .
C152 C 0.4473(3) 0.5998(2) 0.83519(19) 0.0225(8) Uani 1 1 d . . .
H152 H 0.3922 0.6343 0.8533 0.027 Uiso 1 1 calc R . .
C153 C 0.4192(3) 0.5388(2) 0.8236(2) 0.0272(9) Uani 1 1 d . . .
H153 H 0.3452 0.5318 0.8337 0.033 Uiso 1 1 calc R . .
C154 C 0.4995(4) 0.4882(2) 0.7972(2) 0.0306(10) Uani 1 1 d . . .
H154 H 0.4804 0.4477 0.7876 0.037 Uiso 1 1 calc R . .
C155 C 0.6073(3) 0.4966(2) 0.78484(19) 0.0264(9) Uani 1 1 d . . .
H155 H 0.6623 0.4606 0.7684 0.032 Uiso 1 1 calc R . .
C156 C 0.6358(3) 0.5576(2) 0.79641(18) 0.0233(9) Uani 1 1 d . . .
H156 H 0.71 0.5631 0.7879 0.028 Uiso 1 1 calc R . .
C161 C 0.5213(3) 0.8940(2) 0.77088(18) 0.0191(8) Uani 1 1 d . . .
C162 C 0.4699(3) 0.9411(2) 0.79712(19) 0.0241(9) Uani 1 1 d . . .
C163 C 0.4100(3) 0.9930(2) 0.8349(2) 0.0290(10) Uani 1 1 d . . .
C164 C 0.3255(4) 0.9676(3) 0.8926(2) 0.0355(11) Uani 1 1 d . . .
H164 H 0.3063 0.9154 0.9076 0.043 Uiso 1 1 calc R . .
C165 C 0.2691(4) 1.0183(3) 0.9284(2) 0.0457(13) Uani 1 1 d . . .
H165 H 0.2129 0.9999 0.9681 0.055 Uiso 1 1 calc R . .
C166 C 0.2940(4) 1.0941(3) 0.9069(3) 0.0502(14) Uani 1 1 d . . .
H166 H 0.2546 1.1287 0.9309 0.06 Uiso 1 1 calc R . .
C167 C 0.3767(4) 1.1198(3) 0.8501(3) 0.0499(14) Uani 1 1 d . . .
H167 H 0.3953 1.1721 0.8353 0.06 Uiso 1 1 calc R . .
C168 C 0.4334(4) 1.0696(3) 0.8142(2) 0.0425(12) Uani 1 1 d . . .
H168 H 0.4895 1.0887 0.7746 0.051 Uiso 1 1 calc R . .
C201 C 0.9817(4) 0.1515(4) 0.9267(3) 0.0695(18) Uani 1 1 d . . .
H20A H 1.0421 0.1839 0.8998 0.083 Uiso 1 1 calc R . .
H20B H 0.9891 0.1095 0.9077 0.083 Uiso 1 1 calc R . .
Cl1 Cl 0.99129(12) 0.10630(11) 1.01312(8) 0.0710(5) Uani 1 1 d . . .
Cl2 Cl 0.85984(16) 0.21161(17) 0.91799(10) 0.1317(10) Uani 1 1 d . . .

loop_
_atom_site_aniso_label
_atom_site_aniso_U_11
_atom_site_aniso_U_22
_atom_site_aniso_U_33
_atom_site_aniso_U_23
_atom_site_aniso_U_13
_atom_site_aniso_U_12
Nd1 0.01702(11) 0.02137(12) 0.02098(11) -0.01093(9) -0.00674(8) 0.00122(8)
Ru2 0.01582(15) 0.01324(15) 0.01185(14) -0.00446(12) -0.00256(11) -0.00051(12)
P3 0.0163(5) 0.0188(5) 0.0151(5) -0.0055(4) -0.0046(4) 0.0009(4)
P4 0.0215(5) 0.0144(5) 0.0135(5) -0.0033(4) -0.0032(4) -0.0010(4)
P5 0.0183(5) 0.0191(5) 0.0160(5) -0.0048(4) -0.0044(4) -0.0036(4)
P6 0.0166(5) 0.0148(5) 0.0130(4) -0.0037(4) -0.0025(4) -0.0008(4)
S1A 0.0363(7) 0.0440(7) 0.0286(6) -0.0196(6) -0.0101(5) 0.0004(6)
C2A 0.0388(19) 0.046(2) 0.0231(16) -0.0126(16) -0.0042(14) -0.0014(16)
C3A 0.0388(19) 0.046(2) 0.0231(16) -0.0126(16) -0.0042(14) -0.0014(16)
C4A 0.0363(7) 0.0440(7) 0.0286(6) -0.0196(6) -0.0101(5) 0.0004(6)
C5A 0.021(2) 0.027(2) 0.024(2) -0.0130(19) -0.0096(17) 0.0036(17)
S1B 0.0363(7) 0.0440(7) 0.0286(6) -0.0196(6) -0.0101(5) 0.0004(6)
C2B 0.0388(19) 0.046(2) 0.0231(16) -0.0126(16) -0.0042(14) -0.0014(16)
C3B 0.0388(19) 0.046(2) 0.0231(16) -0.0126(16) -0.0042(14) -0.0014(16)
C4B 0.0363(7) 0.0440(7) 0.0286(6) -0.0196(6) -0.0101(5) 0.0004(6)
C5B 0.021(2) 0.027(2) 0.024(2) -0.0130(19) -0.0096(17) 0.0036(17)
C6 0.021(2) 0.019(2) 0.022(2) -0.0091(18) -0.0085(16) 0.0048(16)
O7 0.0213(14) 0.0247(15) 0.0255(15) -0.0132(13) -0.0054(12) -0.0007(12)
C8 0.026(2) 0.026(2) 0.026(2) -0.0152(19) -0.0069(17) -0.0018(18)
C9 0.020(2) 0.024(2) 0.028(2) -0.0060(19) -0.0066(17) -0.0009(17)
O10 0.0279(15) 0.0305(16) 0.0215(14) -0.0115(13) -0.0057(12) -0.0085(13)
C11 0.034(3) 0.042(3) 0.031(2) -0.014(2) -0.010(2) -0.009(2)
F12A 0.044(2) 0.045(2) 0.044(2) -0.009(2) -0.0068(17) -0.0226(18)
F13A 0.044(2) 0.045(2) 0.044(2) -0.009(2) -0.0068(17) -0.0226(18)
F14A 0.044(2) 0.045(2) 0.044(2) -0.009(2) -0.0068(17) -0.0226(18)
F12B 0.044(2) 0.045(2) 0.044(2) -0.009(2) -0.0068(17) -0.0226(18)
F13B 0.044(2) 0.045(2) 0.044(2) -0.009(2) -0.0068(17) -0.0226(18)
F14B 0.044(2) 0.045(2) 0.044(2) -0.009(2) -0.0068(17) -0.0226(18)
F12C 0.044(2) 0.045(2) 0.044(2) -0.009(2) -0.0068(17) -0.0226(18)
F13C 0.044(2) 0.045(2) 0.044(2) -0.009(2) -0.0068(17) -0.0226(18)
F14C 0.044(2) 0.045(2) 0.044(2) -0.009(2) -0.0068(17) -0.0226(18)
S21A 0.0337(7) 0.0465(8) 0.0313(7) -0.0159(7) -0.0096(6) -0.0025(6)
C22A 0.083(3) 0.054(2) 0.044(2) -0.011(2) -0.030(2) -0.022(3)
C23A 0.083(3) 0.054(2) 0.044(2) -0.011(2) -0.030(2) -0.022(3)
C24A 0.0337(7) 0.0465(8) 0.0313(7) -0.0159(7) -0.0096(6) -0.0025(6)
C25A 0.034(2) 0.022(2) 0.030(2) -0.0079(19) -0.0155(19) -0.0002(18)
S21B 0.0337(7) 0.0465(8) 0.0313(7) -0.0159(7) -0.0096(6) -0.0025(6)
C22B 0.083(3) 0.054(2) 0.044(2) -0.011(2) -0.030(2) -0.022(3)
C23B 0.083(3) 0.054(2) 0.044(2) -0.011(2) -0.030(2) -0.022(3)
C24B 0.0337(7) 0.0465(8) 0.0313(7) -0.0159(7) -0.0096(6) -0.0025(6)
C25B 0.034(2) 0.022(2) 0.030(2) -0.0079(19) -0.0155(19) -0.0002(18)
C26 0.029(2) 0.023(2) 0.032(2) -0.013(2) -0.0112(19) 0.0018(18)
O27 0.0220(15) 0.0312(16) 0.0281(15) -0.0134(14) -0.0104(12) -0.0003(12)
C28 0.021(2) 0.041(3) 0.033(2) -0.018(2) -0.0117(18) 0.0007(19)
C29 0.018(2) 0.039(3) 0.036(2) -0.021(2) -0.0056(18) 0.0031(19)
O30 0.0198(14) 0.0405(18) 0.0319(16) -0.0220(15) -0.0101(12) 0.0054(13)
C31A 0.026(3) 0.118(6) 0.048(3) -0.046(4) -0.018(2) 0.003(3)
F32A 0.0295(10) 0.114(2) 0.0486(14) -0.0450(16) -0.0057(9) 0.0008(13)
F33A 0.0295(10) 0.114(2) 0.0486(14) -0.0450(16) -0.0057(9) 0.0008(13)
F34A 0.0295(10) 0.114(2) 0.0486(14) -0.0450(16) -0.0057(9) 0.0008(13)
C31B 0.026(3) 0.118(6) 0.048(3) -0.046(4) -0.018(2) 0.003(3)
F32B 0.0295(10) 0.114(2) 0.0486(14) -0.0450(16) -0.0057(9) 0.0008(13)
F33B 0.0295(10) 0.114(2) 0.0486(14) -0.0450(16) -0.0057(9) 0.0008(13)
F34B 0.0295(10) 0.114(2) 0.0486(14) -0.0450(16) -0.0057(9) 0.0008(13)
S41 0.0403(7) 0.0336(6) 0.0380(7) -0.0163(6) -0.0131(5) 0.0052(5)
C42 0.042(3) 0.024(2) 0.032(2) -0.013(2) -0.011(2) 0.012(2)
C43 0.052(3) 0.026(2) 0.041(3) -0.012(2) -0.003(2) -0.009(2)
C44 0.024(2) 0.020(2) 0.032(2) -0.0095(19) 0.0048(18) -0.0001(18)
C45 0.027(2) 0.024(2) 0.0156(19) -0.0055(18) -0.0014(16) -0.0012(18)
C46 0.032(2) 0.022(2) 0.019(2) -0.0075(18) -0.0078(17) -0.0034(18)
O47 0.0242(15) 0.0198(14) 0.0362(17) -0.0103(14) -0.0130(13) 0.0002(12)
C48 0.024(2) 0.033(2) 0.035(2) -0.020(2) -0.0046(18) -0.0065(19)
C49 0.025(2) 0.030(2) 0.024(2) -0.0116(19) -0.0054(17) -0.0040(18)
O50 0.0179(14) 0.0288(16) 0.0307(16) -0.0149(14) -0.0053(12) 0.0009(12)
C51 0.030(3) 0.052(3) 0.057(3) -0.034(3) -0.010(2) -0.002(2)
F53 0.0290(15) 0.077(2) 0.138(3) -0.083(2) -0.0151(17) -0.0028(15)
F54A 0.042(5) 0.073(8) 0.098(7) -0.022(5) -0.046(5) 0.012(5)
F54B 0.042(5) 0.073(8) 0.098(7) -0.022(5) -0.046(5) 0.012(5)
F55 0.0220(15) 0.116(3) 0.140(3) -0.109(3) 0.0063(17) -0.0077(17)
N61 0.0194(17) 0.0244(18) 0.0213(17) -0.0140(15) -0.0038(13) 0.0020(14)
C62 0.024(2) 0.028(2) 0.026(2) -0.0155(19) -0.0078(17) 0.0052(18)
C63 0.031(2) 0.033(2) 0.033(2) -0.022(2) -0.0069(19) 0.0031(19)
C64 0.038(3) 0.034(2) 0.030(2) -0.020(2) -0.014(2) 0.001(2)
C65 0.029(2) 0.026(2) 0.029(2) -0.015(2) -0.0117(18) 0.0040(18)
C66 0.022(2) 0.021(2) 0.0190(19) -0.0105(17) -0.0024(16) -0.0059(16)
C67 0.0143(18) 0.022(2) 0.0213(19) -0.0115(18) -0.0025(15) 0.0002(16)
C68 0.027(2) 0.029(2) 0.022(2) -0.0159(19) -0.0120(17) 0.0044(18)
C69 0.025(2) 0.020(2) 0.021(2) -0.0046(18) -0.0074(17) 0.0035(17)
C70 0.0159(19) 0.0155(19) 0.0199(19) -0.0058(16) -0.0006(15) -0.0029(15)
C71 0.023(2) 0.020(2) 0.0159(18) -0.0106(17) -0.0023(15) -0.0022(16)
N72 0.0178(16) 0.0194(17) 0.0170(16) -0.0066(14) -0.0048(13) 0.0000(13)
C73 0.0192(19) 0.019(2) 0.0158(18) -0.0046(17) -0.0055(15) 0.0004(16)
C74 0.0148(18) 0.0190(19) 0.0144(18) -0.0036(16) -0.0028(14) -0.0021(15)
C81 0.0148(19) 0.028(2) 0.0156(18) -0.0080(17) -0.0009(15) -0.0046(16)
C82 0.020(2) 0.028(2) 0.020(2) -0.0098(18) -0.0041(16) -0.0054(17)
C83 0.029(2) 0.041(3) 0.032(2) -0.022(2) 0.0036(19) -0.014(2)
C84 0.033(3) 0.056(3) 0.030(2) -0.026(2) -0.003(2) -0.013(2)
C85 0.026(2) 0.059(3) 0.016(2) -0.013(2) -0.0033(17) -0.011(2)
C86 0.025(2) 0.032(2) 0.020(2) -0.0051(19) -0.0045(17) -0.0050(19)
C91 0.0172(19) 0.0174(19) 0.022(2) -0.0061(17) -0.0050(16) 0.0041(16)
C92 0.023(2) 0.032(2) 0.021(2) -0.0073(19) -0.0038(17) -0.0024(18)
C93 0.023(2) 0.040(3) 0.040(3) -0.010(2) -0.005(2) -0.010(2)
C94 0.024(2) 0.039(3) 0.029(2) -0.006(2) 0.0067(19) -0.004(2)
C95 0.030(2) 0.032(2) 0.025(2) -0.011(2) -0.0005(18) 0.001(2)
C96 0.021(2) 0.018(2) 0.023(2) -0.0058(17) -0.0027(16) 0.0025(16)
C97 0.020(2) 0.021(2) 0.0182(19) -0.0051(17) -0.0055(16) 0.0044(16)
C98 0.025(2) 0.019(2) 0.0165(19) 0.0001(17) -0.0057(16) 0.0021(17)
C101 0.0283(9) 0.0263(9) 0.0184(8) -0.0071(7) -0.0041(7) 0.0028(7)
C102 0.0283(9) 0.0263(9) 0.0184(8) -0.0071(7) -0.0041(7) 0.0028(7)
C103 0.0283(9) 0.0263(9) 0.0184(8) -0.0071(7) -0.0041(7) 0.0028(7)
C104 0.0283(9) 0.0263(9) 0.0184(8) -0.0071(7) -0.0041(7) 0.0028(7)
C105 0.0283(9) 0.0263(9) 0.0184(8) -0.0071(7) -0.0041(7) 0.0028(7)
C106 0.0283(9) 0.0263(9) 0.0184(8) -0.0071(7) -0.0041(7) 0.0028(7)
C111 0.0484(11) 0.0258(9) 0.0217(9) -0.0074(8) -0.0046(8) -0.0110(9)
C112 0.0484(11) 0.0258(9) 0.0217(9) -0.0074(8) -0.0046(8) -0.0110(9)
C113 0.0484(11) 0.0258(9) 0.0217(9) -0.0074(8) -0.0046(8) -0.0110(9)
C114 0.0484(11) 0.0258(9) 0.0217(9) -0.0074(8) -0.0046(8) -0.0110(9)
C115 0.0484(11) 0.0258(9) 0.0217(9) -0.0074(8) -0.0046(8) -0.0110(9)
C116 0.0484(11) 0.0258(9) 0.0217(9) -0.0074(8) -0.0046(8) -0.0110(9)
C121 0.019(2) 0.021(2) 0.022(2) -0.0038(17) -0.0063(16) -0.0045(16)
C122 0.031(2) 0.041(3) 0.023(2) -0.010(2) -0.0038(18) -0.012(2)
C123 0.025(2) 0.046(3) 0.035(3) -0.008(2) -0.005(2) -0.015(2)
C124 0.026(2) 0.033(2) 0.028(2) -0.007(2) 0.0017(18) -0.0068(19)
C125 0.026(2) 0.027(2) 0.028(2) -0.010(2) -0.0038(18) -0.0032(18)
C126 0.022(2) 0.023(2) 0.025(2) -0.0072(18) -0.0015(17) -0.0063(17)
C131 0.024(2) 0.031(2) 0.019(2) -0.0101(19) -0.0011(16) -0.0112(18)
C132 0.043(3) 0.038(3) 0.031(2) -0.012(2) -0.013(2) -0.006(2)
C133 0.066(4) 0.052(3) 0.038(3) -0.016(3) -0.027(3) -0.015(3)
C134 0.062(3) 0.053(3) 0.032(3) -0.023(3) -0.010(2) -0.018(3)
C135 0.045(3) 0.039(3) 0.041(3) -0.024(2) -0.006(2) -0.011(2)
C136 0.030(2) 0.034(2) 0.023(2) -0.012(2) -0.0042(18) -0.0107(19)
C137 0.0176(19) 0.018(2) 0.023(2) -0.0047(17) -0.0071(16) -0.0011(16)
C138 0.019(2) 0.020(2) 0.022(2) -0.0050(17) -0.0090(16) 0.0005(16)
C141 0.020(2) 0.021(2) 0.0140(18) -0.0036(17) -0.0035(15) 0.0005(16)
C142 0.032(2) 0.024(2) 0.020(2) -0.0076(18) -0.0036(17) -0.0059(18)
C143 0.041(3) 0.028(2) 0.016(2) -0.0022(19) -0.0028(18) -0.010(2)
C144 0.041(3) 0.043(3) 0.014(2) -0.011(2) -0.0023(19) -0.001(2)
C145 0.056(3) 0.033(3) 0.023(2) -0.014(2) -0.012(2) 0.008(2)
C146 0.043(3) 0.025(2) 0.018(2) -0.0051(19) -0.0080(19) 0.003(2)
C151 0.027(2) 0.0092(17) 0.0113(17) 0.0003(15) -0.0039(15) -0.0022(15)
C152 0.026(2) 0.021(2) 0.019(2) -0.0062(18) -0.0068(16) -0.0018(17)
C153 0.030(2) 0.029(2) 0.022(2) -0.0064(19) -0.0050(18) -0.0097(19)
C154 0.049(3) 0.023(2) 0.022(2) -0.0078(19) -0.007(2) -0.012(2)
C155 0.036(2) 0.017(2) 0.021(2) -0.0079(18) 0.0012(18) -0.0016(18)
C156 0.028(2) 0.020(2) 0.0149(19) -0.0035(17) 0.0004(16) -0.0024(17)
C161 0.024(2) 0.0168(19) 0.0141(18) -0.0017(16) -0.0057(15) -0.0026(16)
C162 0.028(2) 0.021(2) 0.020(2) -0.0055(18) -0.0037(17) -0.0016(18)
C163 0.033(2) 0.026(2) 0.027(2) -0.013(2) -0.0057(19) 0.0040(19)
C164 0.041(3) 0.029(2) 0.037(3) -0.015(2) -0.007(2) 0.000(2)
C165 0.048(3) 0.050(3) 0.035(3) -0.026(3) 0.003(2) 0.004(3)
C166 0.065(4) 0.038(3) 0.044(3) -0.027(3) -0.003(3) 0.011(3)
C167 0.068(4) 0.028(3) 0.056(3) -0.023(3) -0.009(3) 0.000(3)
C168 0.055(3) 0.031(3) 0.036(3) -0.020(2) 0.004(2) -0.001(2)
C201 0.047(3) 0.115(6) 0.057(4) -0.053(4) 0.000(3) -0.006(3)
Cl1 0.0582(9) 0.1034(13) 0.0650(10) -0.0524(10) -0.0159(8) 0.0084(9)
Cl2 0.0746(13) 0.234(3) 0.0712(13) -0.0649(17) -0.0268(10) 0.0415(15)

loop_
_atom_type_symbol
_atom_type_description
_atom_type_scat_dispersion_real
_atom_type_scat_dispersion_imag
_atom_type_scat_source
C C 0.0033 0.0016 'International Tables Vol C Tables 4.2.6.8 and 6.1.1.4'
H H 0 0 'International Tables Vol C Tables 4.2.6.8 and 6.1.1.4'
P P 0.1023 0.0942 'International Tables Vol C Tables 4.2.6.8 and 6.1.1.4'
S S 0.1246 0.1234 'International Tables Vol C Tables 4.2.6.8 and 6.1.1.4'
Ru Ru -1.2594 0.8363 'International Tables Vol C Tables 4.2.6.8 and 6.1.1.4'
Nd Nd -0.1943 3.0179 'International Tables Vol C Tables 4.2.6.8 and 6.1.1.4'
Cl Cl 0.1484 0.1585 'International Tables Vol C Tables 4.2.6.8 and 6.1.1.4'
O O 0.0106 0.006 'International Tables Vol C Tables 4.2.6.8 and 6.1.1.4'
N N 0.0061 0.0033 'International Tables Vol C Tables 4.2.6.8 and 6.1.1.4'
F F 0.0171 0.0103 'International Tables Vol C Tables 4.2.6.8 and 6.1.1.4'

loop_
_geom_angle_atom_site_label_1
_geom_angle_atom_site_label_2
_geom_angle_atom_site_label_3
_geom_angle
O47 Nd1 O7 122.14(9)
O47 Nd1 O27 76.59(9)
O7 Nd1 O27 72.64(9)
O47 Nd1 O30 77.61(9)
O7 Nd1 O30 132.81(8)
O27 Nd1 O30 71.78(9)
O47 Nd1 O50 70.27(9)
O7 Nd1 O50 85.01(8)
O27 Nd1 O50 120.40(9)
O30 Nd1 O50 140.37(9)
O47 Nd1 O10 147.22(9)
O7 Nd1 O10 71.20(9)
O27 Nd1 O10 80.40(9)
O30 Nd1 O10 73.17(9)
O50 Nd1 O10 142.41(9)
O47 Nd1 N72 134.53(9)
O7 Nd1 N72 82.30(9)
O27 Nd1 N72 148.23(9)
O30 Nd1 N72 115.37(10)
O50 Nd1 N72 75.23(9)
O10 Nd1 N72 73.12(9)
O47 Nd1 N61 82.03(9)
O7 Nd1 N61 142.32(9)
O27 Nd1 N61 144.89(9)
O30 Nd1 N61 76.67(9)
O50 Nd1 N61 76.44(9)
O10 Nd1 N61 104.97(9)
N72 Nd1 N61 61.48(9)
C74 Ru2 C161 178.07(13)
C74 Ru2 P4 94.20(10)
C161 Ru2 P4 85.06(10)
C74 Ru2 P5 85.30(10)
C161 Ru2 P5 96.56(10)
P4 Ru2 P5 97.60(4)
C74 Ru2 P3 93.64(10)
C161 Ru2 P3 84.49(10)
P4 Ru2 P3 82.16(4)
P5 Ru2 P3 178.90(3)
C74 Ru2 P6 85.09(10)
C161 Ru2 P6 95.66(10)
P4 Ru2 P6 179.15(4)
P5 Ru2 P6 81.89(4)
P3 Ru2 P6 98.33(4)
C91 P3 C81 101.25(17)
C91 P3 C97 102.74(17)
C81 P3 C97 104.21(17)
C91 P3 Ru2 122.53(12)
C81 P3 Ru2 118.75(12)
C97 P3 Ru2 105.01(13)
C111 P4 C101 104.57(19)
C111 P4 C98 104.75(19)
C101 P4 C98 98.68(17)
C111 P4 Ru2 116.31(14)
C101 P4 Ru2 121.00(13)
C98 P4 Ru2 109.07(13)
C121 P5 C131 103.07(17)
C121 P5 C137 98.23(17)
C131 P5 C137 104.26(18)
C121 P5 Ru2 124.20(12)
C131 P5 Ru2 118.04(13)
C137 P5 Ru2 105.67(12)
C151 P6 C141 101.80(17)
C151 P6 C138 104.38(17)
C141 P6 C138 95.61(16)
C151 P6 Ru2 114.61(11)
C141 P6 Ru2 127.73(12)
C138 P6 Ru2 109.21(13)
C2A S1A C5A 92.4(2)
C3A C2A S1A 113.3(3)
C3A C2A H2A 123.3
S1A C2A H2A 123.3
C2A C3A C4A 115.7(4)
C2A C3A H3A 122.1
C4A C3A H3A 122.1
C5A C4A C3A 105.2(3)
C5A C4A H4A 127.4
C3A C4A H4A 127.4
C4A C5A C6 122.7(3)
C4A C5A S1A 113.4(3)
C6 C5A S1A 123.9(3)
O7 C6 C8 124.3(3)
O7 C6 C5A 115.9(3)
C8 C6 C5A 119.8(3)
C6 O7 Nd1 130.6(2)
C9 C8 C6 123.2(3)
C9 C8 H8 118.4
C6 C8 H8 118.4
O10 C9 C8 129.0(4)
O10 C9 C11 113.9(3)
C8 C9 C11 117.1(3)
C9 O10 Nd1 128.1(2)
F12A C11 F14B 131.4(7)
F12A C11 F14A 108.8(8)
F12A C11 F14C 130.7(7)
F14A C11 F14C 73.4(7)
F14B C11 F13C 128.4(6)
F14A C11 F13C 127.6(7)
F14C C11 F13C 107.0(5)
F12A C11 F13B 59.8(7)
F14B C11 F13B 109.7(8)
F14A C11 F13B 128.6(7)
F14C C11 F13B 80.2(6)
F12A C11 F12C 79.3(7)
F14B C11 F12C 70.8(7)
F14C C11 F12C 106.1(5)
F13C C11 F12C 107.0(5)
F13B C11 F12C 125.5(6)
F12A C11 F13A 106.5(7)
F14B C11 F13A 71.2(8)
F14A C11 F13A 105.5(8)
F13C C11 F13A 76.5(6)
F13B C11 F13A 47.9(6)
F12C C11 F13A 132.5(6)
F12A C11 F12B 47.2(6)
F14B C11 F12B 103.0(8)
F14A C11 F12B 68.3(8)
F14C C11 F12B 133.3(6)
F13C C11 F12B 78.0(6)
F13B C11 F12B 103.7(7)
F13A C11 F12B 140.3(7)
F12A C11 C9 112.3(6)
F14B C11 C9 113.9(5)
F14A C11 C9 113.8(5)
F14C C11 C9 110.8(4)
F13C C11 C9 114.3(4)
F13B C11 C9 116.6(6)
F12C C11 C9 111.2(4)
F13A C11 C9 109.6(5)
F12B C11 C9 108.5(5)
C22A S21A C25A 99.3(3)
C23A C22A S21A 115.0(4)
C23A C22A H22A 122.5
S21A C22A H22A 122.5
C22A C23A C24A 115.0(4)
C22A C23A H23A 122.5
C24A C23A H23A 122.5
C23A C24A C25A 99.4(3)
C23A C24A H24A 130.3
C25A C24A H24A 130.3
C26 C25A C24A 120.3(3)
C26 C25A S21A 128.4(3)
C24A C25A S21A 111.3(2)
O27 C26 C28 123.4(4)
O27 C26 C25A 116.2(4)
C28 C26 C25A 120.4(4)
C26 O27 Nd1 135.0(3)
C29 C28 C26 123.8(4)
C29 C28 H28 118.1
C26 C28 H28 118.1
O30 C29 C28 129.5(4)
O30 C29 C31A 113.1(4)
C28 C29 C31A 117.3(4)
C29 O30 Nd1 131.5(2)
F32A C31A F34A 115.0(5)
F32A C31A C29 117.7(5)
F34A C31A C29 116.4(4)
F32A C31A F33A 98.7(5)
F34A C31A F33A 99.9(5)
C29 C31A F33A 104.6(4)
C42 S41 C45 91.1(2)
C43 C42 S41 113.4(3)
C43 C42 H42 123.3
S41 C42 H42 123.3
C42 C43 C44 115.0(4)
C42 C43 H43 122.5
C44 C43 H43 122.5
C45 C44 C43 107.5(4)
C45 C44 H44 126.3
C43 C44 H44 126.3
C44 C45 C46 130.6(4)
C44 C45 S41 113.1(3)
C46 C45 S41 116.4(3)
O47 C46 C48 123.2(4)
O47 C46 C45 116.6(3)
C48 C46 C45 120.2(4)
C46 O47 Nd1 138.3(2)
C49 C48 C46 121.9(4)
C49 C48 H48 119.1
C46 C48 H48 119.1
O50 C49 C48 129.2(4)
O50 C49 C51 112.9(3)
C48 C49 C51 117.9(4)
C49 O50 Nd1 132.9(2)
F55 C51 F53 107.4(4)
F55 C51 F54B 118.8(6)
F53 C51 F54B 95.0(7)
F55 C51 F54A 92.6(6)
F53 C51 F54A 114.6(7)
F55 C51 C49 112.2(4)
F53 C51 C49 115.1(4)
F54B C51 C49 107.5(8)
F54A C51 C49 112.7(8)
F54B F54A C51 71(3)
F54A F54B C51 81(3)
C62 N61 C66 118.6(3)
C62 N61 Nd1 118.5(2)
C66 N61 Nd1 122.5(2)
N61 C62 C63 122.9(4)
N61 C62 H62 118.6
C63 C62 H62 118.6
C64 C63 C62 118.7(4)
C64 C63 H63 120.7
C62 C63 H63 120.7
C63 C64 C65 119.5(3)
C63 C64 H64 120.3
C65 C64 H64 120.3
C64 C65 C66 118.9(4)
C64 C65 H65 120.6
C66 C65 H65 120.6
N61 C66 C65 121.5(3)
N61 C66 C67 116.5(3)
C65 C66 C67 122.0(3)
N72 C67 C68 121.2(3)
N72 C67 C66 115.3(3)
C68 C67 C66 123.5(3)
C67 C68 C69 120.6(3)
C67 C68 H68 119.7
C69 C68 H68 119.7
C68 C69 C70 118.9(3)
C68 C69 H69 120.6
C70 C69 H69 120.6
C69 C70 C71 116.8(3)
C69 C70 C73 123.7(3)
C71 C70 C73 119.5(3)
N72 C71 C70 124.6(3)
N72 C71 H71 117.7
C70 C71 H71 117.7
C71 N72 C67 117.9(3)
C71 N72 Nd1 118.8(2)
C67 N72 Nd1 122.8(2)
C74 C73 C70 174.5(4)
C73 C74 Ru2 178.4(3)
C82 C81 C86 118.4(3)
C82 C81 P3 118.4(3)
C86 C81 P3 123.2(3)
C83 C82 C81 120.9(4)
C83 C82 H82 119.6
C81 C82 H82 119.6
C84 C83 C82 119.9(4)
C84 C83 H83 120.1
C82 C83 H83 120.1
C85 C84 C83 120.4(4)
C85 C84 H84 119.8
C83 C84 H84 119.8
C84 C85 C86 120.1(4)
C84 C85 H85 120
C86 C85 H85 120
C85 C86 C81 120.4(4)
C85 C86 H86 119.8
C81 C86 H86 119.8
C92 C91 C96 118.0(4)
C92 C91 P3 122.8(3)
C96 C91 P3 119.3(3)
C93 C92 C91 120.7(4)
C93 C92 H92 119.6
C91 C92 H92 119.6
C92 C93 C94 120.4(4)
C92 C93 H93 119.8
C94 C93 H93 119.8
C95 C94 C93 119.8(4)
C95 C94 H94 120.1
C93 C94 H94 120.1
C96 C95 C94 120.0(4)
C96 C95 H95 120
C94 C95 H95 120
C95 C96 C91 121.1(4)
C95 C96 H96 119.5
C91 C96 H96 119.5
C98 C97 P3 109.7(2)
C98 C97 H97A 109.7
P3 C97 H97A 109.7
C98 C97 H97B 109.7
P3 C97 H97B 109.7
H97A C97 H97B 108.2
C97 C98 P4 112.5(2)
C97 C98 H98A 109.1
P4 C98 H98A 109.1
C97 C98 H98B 109.1
P4 C98 H98B 109.1
H98A C98 H98B 107.8
C106 C101 C102 117.9(3)
C106 C101 P4 126.2(3)
C102 C101 P4 115.9(3)
C103 C102 C101 120.4(4)
C103 C102 H102 119.8
C101 C102 H102 119.8
C104 C103 C102 120.4(4)
C104 C103 H103 119.8
C102 C103 H103 119.8
C105 C104 C103 120.0(4)
C105 C104 H104 120
C103 C104 H104 120
C104 C105 C106 120.2(4)
C104 C105 H105 119.9
C106 C105 H105 119.9
C101 C106 C105 121.1(4)
C101 C106 H106 119.5
C105 C106 H106 119.5
C116 C111 C112 118.7(4)
C116 C111 P4 120.0(3)
C112 C111 P4 121.1(3)
C111 C112 C113 119.8(4)
C111 C112 H112 120.1
C113 C112 H112 120.1
C114 C113 C112 120.7(4)
C114 C113 H113 119.6
C112 C113 H113 119.6
C113 C114 C115 120.7(4)
C113 C114 H114 119.7
C115 C114 H114 119.7
C114 C115 C116 118.6(4)
C114 C115 H115 120.7
C116 C115 H115 120.7
C111 C116 C115 121.4(4)
C111 C116 H116 119.3
C115 C116 H116 119.3
C126 C121 C122 118.1(4)
C126 C121 P5 120.7(3)
C122 C121 P5 121.1(3)
C123 C122 C121 120.8(4)
C123 C122 H122 119.6
C121 C122 H122 119.6
C124 C123 C122 120.3(4)
C124 C123 H123 119.8
C122 C123 H123 119.8
C123 C124 C125 119.6(4)
C123 C124 H124 120.2
C125 C124 H124 120.2
C124 C125 C126 120.2(4)
C124 C125 H125 119.9
C126 C125 H125 119.9
C125 C126 C121 121.0(4)
C125 C126 H126 119.5
C121 C126 H126 119.5
C132 C131 C136 118.0(4)
C132 C131 P5 124.0(3)
C136 C131 P5 118.0(3)
C133 C132 C131 121.4(4)
C133 C132 H132 119.3
C131 C132 H132 119.3
C134 C133 C132 120.0(4)
C134 C133 H133 120
C132 C133 H133 120
C133 C134 C135 120.0(4)
C133 C134 H134 120
C135 C134 H134 120
C136 C135 C134 120.3(4)
C136 C135 H135 119.9
C134 C135 H135 119.9
C135 C136 C131 120.4(4)
C135 C136 H136 119.8
C131 C136 H136 119.8
C138 C137 P5 109.7(2)
C138 C137 H13A 109.7
P5 C137 H13A 109.7
C138 C137 H13B 109.7
P5 C137 H13B 109.7
H13A C137 H13B 108.2
C137 C138 P6 111.8(3)
C137 C138 H13C 109.3
P6 C138 H13C 109.3
C137 C138 H13D 109.3
P6 C138 H13D 109.3
H13C C138 H13D 107.9
C146 C141 C142 118.7(3)
C146 C141 P6 121.2(3)
C142 C141 P6 119.4(3)
C143 C142 C141 120.5(4)
C143 C142 H142 119.8
C141 C142 H142 119.8
C144 C143 C142 120.1(4)
C144 C143 H143 119.9
C142 C143 H143 119.9
C145 C144 C143 119.8(4)
C145 C144 H144 120.1
C143 C144 H144 120.1
C144 C145 C146 120.8(4)
C144 C145 H145 119.6
C146 C145 H145 119.6
C141 C146 C145 120.1(4)
C141 C146 H146 120
C145 C146 H146 120
C152 C151 C156 119.4(3)
C152 C151 P6 120.0(3)
C156 C151 P6 120.5(3)
C151 C152 C153 120.5(3)
C151 C152 H152 119.8
C153 C152 H152 119.8
C154 C153 C152 119.9(4)
C154 C153 H153 120.1
C152 C153 H153 120.1
C155 C154 C153 120.0(4)
C155 C154 H154 120
C153 C154 H154 120
C154 C155 C156 120.3(4)
C154 C155 H155 119.9
C156 C155 H155 119.9
C155 C156 C151 119.9(4)
C155 C156 H156 120
C151 C156 H156 120
C162 C161 Ru2 176.9(3)
C161 C162 C163 174.7(4)
C168 C163 C164 117.8(4)
C168 C163 C162 121.0(4)
C164 C163 C162 121.3(4)
C163 C164 C165 120.4(4)
C163 C164 H164 119.8
C165 C164 H164 119.8
C166 C165 C164 120.7(5)
C166 C165 H165 119.7
C164 C165 H165 119.7
C165 C166 C167 119.3(4)
C165 C166 H166 120.3
C167 C166 H166 120.3
C166 C167 C168 120.4(5)
C166 C167 H167 119.8
C168 C167 H167 119.8
C163 C168 C167 121.4(5)
C163 C168 H168 119.3
C167 C168 H168 119.3
Cl2 C201 Cl1 112.0(3)
Cl2 C201 H20A 109.2
Cl1 C201 H20A 109.2
Cl2 C201 H20B 109.2
Cl1 C201 H20B 109.2
H20A C201 H20B 107.9

loop_
_geom_bond_atom_site_label_1
_geom_bond_atom_site_label_2
_geom_bond_distance
Nd1 O47 2.390(3)
Nd1 O7 2.405(2)
Nd1 O27 2.411(3)
Nd1 O30 2.411(3)
Nd1 O50 2.417(3)
Nd1 O10 2.434(3)
Nd1 N72 2.608(3)
Nd1 N61 2.613(3)
Ru2 C74 2.043(3)
Ru2 C161 2.087(4)
Ru2 P4 2.3535(11)
Ru2 P5 2.3556(12)
Ru2 P3 2.3557(12)
Ru2 P6 2.3785(11)
P3 C91 1.826(4)
P3 C81 1.833(4)
P3 C97 1.841(4)
P4 C111 1.838(4)
P4 C101 1.847(4)
P4 C98 1.873(4)
P5 C121 1.828(4)
P5 C131 1.829(4)
P5 C137 1.843(4)
P6 C151 1.838(4)
P6 C141 1.842(4)
P6 C138 1.867(4)
S1A C2A 1.680(5)
S1A C5A 1.708(4)
C2A C3A 1.344(6)
C2A H2A 0.95
C3A C4A 1.468(5)
C3A H3A 0.95
C4A C5A 1.466(5)
C4A H4A 0.95
C5A C6 1.468(5)
C6 O7 1.278(4)
C6 C8 1.403(5)
C8 C9 1.385(5)
C8 H8 0.95
C9 O10 1.264(4)
C9 C11 1.522(6)
C11 F12A 1.319(12)
C11 F14B 1.326(11)
C11 F14A 1.334(12)
C11 F14C 1.339(8)
C11 F13C 1.343(8)
C11 F13B 1.343(12)
C11 F12C 1.356(8)
C11 F13A 1.391(12)
C11 F12B 1.407(12)
S21A C22A 1.529(5)
S21A C25A 1.610(4)
C22A C23A 1.344(7)
C22A H22A 0.95
C23A C24A 1.539(5)
C23A H23A 0.95
C24A C25A 1.588(4)
C24A H24A 0.95
C25A C26 1.472(5)
C26 O27 1.267(4)
C26 C28 1.409(6)
C28 C29 1.375(5)
C28 H28 0.95
C29 O30 1.268(4)
C29 C31A 1.515(6)
C31A F32A 1.260(8)
C31A F34A 1.314(5)
C31A F33A 1.525(10)
S41 C42 1.694(4)
S41 C45 1.723(4)
C42 C43 1.347(6)
C42 H42 0.95
C43 C44 1.435(6)
C43 H43 0.95
C44 C45 1.435(5)
C44 H44 0.95
C45 C46 1.479(5)
C46 O47 1.258(4)
C46 C48 1.426(5)
C48 C49 1.378(5)
C48 H48 0.95
C49 O50 1.258(4)
C49 C51 1.531(6)
C51 F55 1.301(5)
C51 F53 1.317(5)
C51 F54B 1.336(18)
C51 F54A 1.394(17)
F54A F54B 0.666(14)
N61 C62 1.336(4)
N61 C66 1.352(5)
C62 C63 1.391(5)
C62 H62 0.95
C63 C64 1.371(5)
C63 H63 0.95
C64 C65 1.390(5)
C64 H64 0.95
C65 C66 1.397(5)
C65 H65 0.95
C66 C67 1.483(5)
C67 N72 1.364(4)
C67 C68 1.383(5)
C68 C69 1.394(5)
C68 H68 0.95
C69 C70 1.401(5)
C69 H69 0.95
C70 C71 1.403(5)
C70 C73 1.438(5)
C71 N72 1.339(4)
C71 H71 0.95
C73 C74 1.216(5)
C81 C82 1.396(5)
C81 C86 1.397(5)
C82 C83 1.383(5)
C82 H82 0.95
C83 C84 1.382(6)
C83 H83 0.95
C84 C85 1.373(6)
C84 H84 0.95
C85 C86 1.393(5)
C85 H85 0.95
C86 H86 0.95
C91 C92 1.391(5)
C91 C96 1.412(5)
C92 C93 1.384(6)
C92 H92 0.95
C93 C94 1.388(6)
C93 H93 0.95
C94 C95 1.382(6)
C94 H94 0.95
C95 C96 1.377(5)
C95 H95 0.95
C96 H96 0.95
C97 C98 1.521(5)
C97 H97A 0.99
C97 H97B 0.99
C98 H98A 0.99
C98 H98B 0.99
C101 C106 1.385(5)
C101 C102 1.413(5)
C102 C103 1.385(5)
C102 H102 0.95
C103 C104 1.380(5)
C103 H103 0.95
C104 C105 1.373(5)
C104 H104 0.95
C105 C106 1.395(5)
C105 H105 0.95
C106 H106 0.95
C111 C116 1.394(6)
C111 C112 1.394(6)
C112 C113 1.399(5)
C112 H112 0.95
C113 C114 1.370(6)
C113 H113 0.95
C114 C115 1.390(6)
C114 H114 0.95
C115 C116 1.399(5)
C115 H115 0.95
C116 H116 0.95
C121 C126 1.387(5)
C121 C122 1.397(5)
C122 C123 1.384(6)
C122 H122 0.95
C123 C124 1.380(6)
C123 H123 0.95
C124 C125 1.381(6)
C124 H124 0.95
C125 C126 1.385(5)
C125 H125 0.95
C126 H126 0.95
C131 C132 1.390(5)
C131 C136 1.406(6)
C132 C133 1.388(6)
C132 H132 0.95
C133 C134 1.370(7)
C133 H133 0.95
C134 C135 1.390(6)
C134 H134 0.95
C135 C136 1.385(5)
C135 H135 0.95
C136 H136 0.95
C137 C138 1.506(5)
C137 H13A 0.99
C137 H13B 0.99
C138 H13C 0.99
C138 H13D 0.99
C141 C146 1.389(5)
C141 C142 1.391(5)
C142 C143 1.389(5)
C142 H142 0.95
C143 C144 1.381(6)
C143 H143 0.95
C144 C145 1.365(6)
C144 H144 0.95
C145 C146 1.393(5)
C145 H145 0.95
C146 H146 0.95
C151 C152 1.388(5)
C151 C156 1.396(5)
C152 C153 1.390(5)
C152 H152 0.95
C153 C154 1.388(6)
C153 H153 0.95
C154 C155 1.383(6)
C154 H154 0.95
C155 C156 1.392(5)
C155 H155 0.95
C156 H156 0.95
C161 C162 1.199(5)
C162 C163 1.455(5)
C163 C168 1.377(6)
C163 C164 1.399(6)
C164 C165 1.399(6)
C164 H164 0.95
C165 C166 1.369(7)
C165 H165 0.95
C166 C167 1.374(7)
C166 H166 0.95
C167 C168 1.394(6)
C167 H167 0.95
C168 H168 0.95
C201 Cl2 1.732(6)
C201 Cl1 1.762(6)
C201 H20A 0.99
C201 H20B 0.99

loop_
_geom_torsion_atom_site_label_1
_geom_torsion_atom_site_label_2
_geom_torsion_atom_site_label_3
_geom_torsion_atom_site_label_4
_geom_torsion
C74 Ru2 P3 C91 116.45(17)
C161 Ru2 P3 C91 -64.05(17)
P4 Ru2 P3 C91 -149.80(14)
P6 Ru2 P3 C91 30.89(14)
C74 Ru2 P3 C81 -11.41(18)
C161 Ru2 P3 C81 168.09(18)
P4 Ru2 P3 C81 82.33(15)
P6 Ru2 P3 C81 -96.98(15)
C74 Ru2 P3 C97 -127.33(16)
C161 Ru2 P3 C97 52.17(16)
P4 Ru2 P3 C97 -33.58(12)
P6 Ru2 P3 C97 147.11(12)
C74 Ru2 P4 C111 -133.83(19)
C161 Ru2 P4 C111 47.96(19)
P5 Ru2 P4 C111 -48.02(16)
P3 Ru2 P4 C111 133.07(16)
C74 Ru2 P4 C101 -5.17(18)
C161 Ru2 P4 C101 176.61(18)
P5 Ru2 P4 C101 80.63(16)
P3 Ru2 P4 C101 -98.28(16)
C74 Ru2 P4 C98 108.04(16)
C161 Ru2 P4 C98 -70.18(16)
P5 Ru2 P4 C98 -166.16(13)
P3 Ru2 P4 C98 14.93(13)
C74 Ru2 P5 C121 56.62(18)
C161 Ru2 P5 C121 -122.87(18)
P4 Ru2 P5 C121 -37.00(15)
P6 Ru2 P5 C121 142.32(15)
C74 Ru2 P5 C131 -171.18(18)
C161 Ru2 P5 C131 9.33(18)
P4 Ru2 P5 C131 95.20(15)
P6 Ru2 P5 C131 -85.48(15)
C74 Ru2 P5 C137 -55.12(16)
C161 Ru2 P5 C137 125.39(16)
P4 Ru2 P5 C137 -148.74(12)
P6 Ru2 P5 C137 30.58(12)
C74 Ru2 P6 C151 -41.19(16)
C161 Ru2 P6 C151 137.03(16)
P5 Ru2 P6 C151 -127.12(13)
P3 Ru2 P6 C151 51.79(13)
C74 Ru2 P6 C141 -170.90(18)
C161 Ru2 P6 C141 7.31(18)
P5 Ru2 P6 C141 103.16(16)
P3 Ru2 P6 C141 -77.93(16)
C74 Ru2 P6 C138 75.49(16)
C161 Ru2 P6 C138 -106.29(16)
P5 Ru2 P6 C138 -10.44(12)
P3 Ru2 P6 C138 168.47(12)
C5A S1A C2A C3A 0.2(4)
S1A C2A C3A C4A 0.1(5)
C2A C3A C4A C5A -0.4(5)
C3A C4A C5A C6 -179.1(3)
C3A C4A C5A S1A 0.5(4)
C2A S1A C5A C4A -0.4(3)
C2A S1A C5A C6 179.2(3)
C4A C5A C6 O7 1.9(5)
S1A C5A C6 O7 -177.8(3)
C4A C5A C6 C8 -179.0(3)
S1A C5A C6 C8 1.3(5)
C8 C6 O7 Nd1 31.9(5)
C5A C6 O7 Nd1 -149.0(3)
O47 Nd1 O7 C6 108.8(3)
O27 Nd1 O7 C6 47.7(3)
O30 Nd1 O7 C6 5.1(4)
O50 Nd1 O7 C6 171.7(3)
O10 Nd1 O7 C6 -37.8(3)
N72 Nd1 O7 C6 -112.6(3)
N61 Nd1 O7 C6 -128.2(3)
O7 C6 C8 C9 -0.9(6)
C5A C6 C8 C9 -179.9(4)
C6 C8 C9 O10 -2.4(7)
C6 C8 C9 C11 175.7(4)
C8 C9 O10 Nd1 -24.0(6)
C11 C9 O10 Nd1 157.8(3)
O47 Nd1 O10 C9 -87.8(3)
O7 Nd1 O10 C9 32.8(3)
O27 Nd1 O10 C9 -42.0(3)
O30 Nd1 O10 C9 -115.7(3)
O50 Nd1 O10 C9 86.5(3)
N72 Nd1 O10 C9 120.3(3)
N61 Nd1 O10 C9 173.6(3)
O10 C9 C11 F12A -122.4(8)
C8 C9 C11 F12A 59.2(9)
O10 C9 C11 F14B 42.0(9)
C8 C9 C11 F14B -136.4(9)
O10 C9 C11 F14A 1.7(10)
C8 C9 C11 F14A -176.7(9)
O10 C9 C11 F14C 82.1(6)
C8 C9 C11 F14C -96.3(6)
O10 C9 C11 F13C -156.9(6)
C8 C9 C11 F13C 24.7(7)
O10 C9 C11 F13B 171.3(7)
C8 C9 C11 F13B -7.1(9)
O10 C9 C11 F12C -35.6(7)
C8 C9 C11 F12C 146.0(6)
O10 C9 C11 F13A 119.5(7)
C8 C9 C11 F13A -58.9(8)
O10 C9 C11 F12B -72.0(7)
C8 C9 C11 F12B 109.5(7)
C25A S21A C22A C23A 0.0(5)
S21A C22A C23A C24A 1.2(7)
C22A C23A C24A C25A -1.8(5)
C23A C24A C25A C26 -176.6(4)
C23A C24A C25A S21A 1.7(3)
C22A S21A C25A C26 177.0(4)
C22A S21A C25A C24A -1.1(3)
C24A C25A C26 O27 -3.5(5)
S21A C25A C26 O27 178.5(3)
C24A C25A C26 C28 175.6(3)
S21A C25A C26 C28 -2.4(6)
C28 C26 O27 Nd1 -22.0(6)
C25A C26 O27 Nd1 157.1(3)
O47 Nd1 O27 C26 105.9(3)
O7 Nd1 O27 C26 -123.8(3)
O30 Nd1 O27 C26 24.7(3)
O50 Nd1 O27 C26 163.1(3)
O10 Nd1 O27 C26 -50.6(3)
N72 Nd1 O27 C26 -84.2(4)
N61 Nd1 O27 C26 51.8(4)
O27 C26 C28 C29 0.6(7)
C25A C26 C28 C29 -178.4(4)
C26 C28 C29 O30 4.3(8)
C26 C28 C29 C31A -175.6(5)
C28 C29 O30 Nd1 11.2(7)
C31A C29 O30 Nd1 -168.9(3)
O47 Nd1 O30 C29 -98.1(4)
O7 Nd1 O30 C29 24.5(4)
O27 Nd1 O30 C29 -18.3(4)
O50 Nd1 O30 C29 -134.3(3)
O10 Nd1 O30 C29 66.8(4)
N72 Nd1 O30 C29 128.2(4)
N61 Nd1 O30 C29 177.3(4)
O30 C29 C31A F32A -38.4(8)
C28 C29 C31A F32A 141.6(6)
O30 C29 C31A F34A 179.0(5)
C28 C29 C31A F34A -1.0(8)
O30 C29 C31A F33A 69.9(5)
C28 C29 C31A F33A -110.2(5)
C45 S41 C42 C43 0.2(4)
S41 C42 C43 C44 0.8(5)
C42 C43 C44 C45 -1.6(5)
C43 C44 C45 C46 -178.4(4)
C43 C44 C45 S41 1.7(4)
C42 S41 C45 C44 -1.1(3)
C42 S41 C45 C46 179.0(3)
C44 C45 C46 O47 -170.7(4)
S41 C45 C46 O47 9.1(5)
C44 C45 C46 C48 9.9(6)
S41 C45 C46 C48 -170.2(3)
C48 C46 O47 Nd1 -13.6(6)
C45 C46 O47 Nd1 167.0(2)
O7 Nd1 O47 C46 90.9(4)
O27 Nd1 O47 C46 150.1(4)
O30 Nd1 O47 C46 -135.9(4)
O50 Nd1 O47 C46 20.5(4)
O10 Nd1 O47 C46 -163.2(3)
N72 Nd1 O47 C46 -22.4(4)
N61 Nd1 O47 C46 -57.9(4)
O47 C46 C48 C49 -5.2(6)
C45 C46 C48 C49 174.1(4)
C46 C48 C49 O50 3.6(7)
C46 C48 C49 C51 -176.8(4)
C48 C49 O50 Nd1 15.4(6)
C51 C49 O50 Nd1 -164.2(3)
O47 Nd1 O50 C49 -20.2(3)
O7 Nd1 O50 C49 -147.0(3)
O27 Nd1 O50 C49 -80.4(3)
O30 Nd1 O50 C49 17.6(4)
O10 Nd1 O50 C49 163.1(3)
N72 Nd1 O50 C49 129.7(3)
N61 Nd1 O50 C49 66.1(3)
O50 C49 C51 F55 -55.5(6)
C48 C49 C51 F55 124.9(4)
O50 C49 C51 F53 -178.7(4)
C48 C49 C51 F53 1.7(6)
O50 C49 C51 F54B 76.9(6)
C48 C49 C51 F54B -102.8(6)
O50 C49 C51 F54A 47.4(7)
C48 C49 C51 F54A -132.3(6)
F55 C51 F54A F54B -160(3)
F53 C51 F54A F54B -49(3)
C49 C51 F54A F54B 85(3)
F55 C51 F54B F54A 23(3)
F53 C51 F54B F54A 136(3)
C49 C51 F54B F54A -105(3)
O47 Nd1 N61 C62 -30.8(3)
O7 Nd1 N61 C62 -165.0(2)
O27 Nd1 N61 C62 21.9(4)
O30 Nd1 N61 C62 48.3(3)
O50 Nd1 N61 C62 -102.3(3)
O10 Nd1 N61 C62 116.5(3)
N72 Nd1 N61 C62 177.3(3)
O47 Nd1 N61 C66 141.7(3)
O7 Nd1 N61 C66 7.5(4)
O27 Nd1 N61 C66 -165.6(2)
O30 Nd1 N61 C66 -139.2(3)
O50 Nd1 N61 C66 70.2(3)
O10 Nd1 N61 C66 -71.0(3)
N72 Nd1 N61 C66 -10.2(3)
C66 N61 C62 C63 -0.3(6)
Nd1 N61 C62 C63 172.5(3)
N61 C62 C63 C64 -0.8(6)
C62 C63 C64 C65 1.4(6)
C63 C64 C65 C66 -1.0(6)
C62 N61 C66 C65 0.7(5)
Nd1 N61 C66 C65 -171.8(3)
C62 N61 C66 C67 -178.3(3)
Nd1 N61 C66 C67 9.3(4)
C64 C65 C66 N61 -0.1(6)
C64 C65 C66 C67 178.8(4)
N61 C66 C67 N72 0.9(5)
C65 C66 C67 N72 -178.1(3)
N61 C66 C67 C68 179.4(4)
C65 C66 C67 C68 0.4(6)
N72 C67 C68 C69 -0.8(6)
C66 C67 C68 C69 -179.2(4)
C67 C68 C69 C70 1.6(6)
C68 C69 C70 C71 -0.6(5)
C68 C69 C70 C73 -179.3(4)
C69 C70 C71 N72 -1.4(5)
C73 C70 C71 N72 177.4(3)
C70 C71 N72 C67 2.3(5)
C70 C71 N72 Nd1 -170.0(3)
C68 C67 N72 C71 -1.2(5)
C66 C67 N72 C71 177.4(3)
C68 C67 N72 Nd1 170.8(3)
C66 C67 N72 Nd1 -10.7(4)
O47 Nd1 N72 C71 141.7(2)
O7 Nd1 N72 C71 13.4(3)
O27 Nd1 N72 C71 -24.4(4)
O30 Nd1 N72 C71 -120.6(3)
O50 Nd1 N72 C71 100.2(3)
O10 Nd1 N72 C71 -59.2(3)
N61 Nd1 N72 C71 -177.4(3)
O47 Nd1 N72 C67 -30.2(3)
O7 Nd1 N72 C67 -158.5(3)
O27 Nd1 N72 C67 163.7(2)
O30 Nd1 N72 C67 67.5(3)
O50 Nd1 N72 C67 -71.6(3)
O10 Nd1 N72 C67 128.9(3)
N61 Nd1 N72 C67 10.7(3)
C91 P3 C81 C82 -80.5(3)
C97 P3 C81 C82 173.1(3)
Ru2 P3 C81 C82 56.7(3)
C91 P3 C81 C86 99.3(3)
C97 P3 C81 C86 -7.1(4)
Ru2 P3 C81 C86 -123.4(3)
C86 C81 C82 C83 -0.6(6)
P3 C81 C82 C83 179.2(3)
C81 C82 C83 C84 1.3(6)
C82 C83 C84 C85 -0.7(6)
C83 C84 C85 C86 -0.5(6)
C84 C85 C86 C81 1.2(6)
C82 C81 C86 C85 -0.6(6)
P3 C81 C86 C85 179.5(3)
C81 P3 C91 C92 -10.0(4)
C97 P3 C91 C92 97.6(3)
Ru2 P3 C91 C92 -145.1(3)
C81 P3 C91 C96 169.2(3)
C97 P3 C91 C96 -83.2(3)
Ru2 P3 C91 C96 34.1(3)
C96 C91 C92 C93 -0.6(6)
P3 C91 C92 C93 178.5(3)
C91 C92 C93 C94 0.4(6)
C92 C93 C94 C95 -0.1(7)
C93 C94 C95 C96 0.1(6)
C94 C95 C96 C91 -0.4(6)
C92 C91 C96 C95 0.6(6)
P3 C91 C96 C95 -178.6(3)
C91 P3 C97 C98 -179.6(3)
C81 P3 C97 C98 -74.4(3)
Ru2 P3 C97 C98 51.2(3)
P3 C97 C98 P4 -40.2(3)
C111 P4 C98 C97 -113.7(3)
C101 P4 C98 C97 138.6(3)
Ru2 P4 C98 C97 11.5(3)
C111 P4 C101 C106 1.9(4)
C98 P4 C101 C106 109.7(4)
Ru2 P4 C101 C106 -131.8(3)
C111 P4 C101 C102 -176.1(3)
C98 P4 C101 C102 -68.3(3)
Ru2 P4 C101 C102 50.2(3)
C106 C101 C102 C103 -1.8(6)
P4 C101 C102 C103 176.3(3)
C101 C102 C103 C104 2.7(6)
C102 C103 C104 C105 -1.6(6)
C103 C104 C105 C106 -0.3(6)
C102 C101 C106 C105 -0.1(6)
P4 C101 C106 C105 -178.0(3)
C104 C105 C106 C101 1.1(6)
C101 P4 C111 C116 -53.8(4)
C98 P4 C111 C116 -157.1(3)
Ru2 P4 C111 C116 82.4(3)
C101 P4 C111 C112 130.9(3)
C98 P4 C111 C112 27.6(4)
Ru2 P4 C111 C112 -92.8(3)
C116 C111 C112 C113 1.2(6)
P4 C111 C112 C113 176.5(3)
C111 C112 C113 C114 0.1(6)
C112 C113 C114 C115 -1.8(6)
C113 C114 C115 C116 2.0(6)
C112 C111 C116 C115 -0.9(6)
P4 C111 C116 C115 -176.3(3)
C114 C115 C116 C111 -0.7(6)
C131 P5 C121 C126 -164.0(3)
C137 P5 C121 C126 89.2(3)
Ru2 P5 C121 C126 -26.2(4)
C131 P5 C121 C122 20.9(4)
C137 P5 C121 C122 -85.9(4)
Ru2 P5 C121 C122 158.7(3)
C126 C121 C122 C123 -0.2(6)
P5 C121 C122 C123 175.0(3)
C121 C122 C123 C124 1.6(7)
C122 C123 C124 C125 -1.1(7)
C123 C124 C125 C126 -0.8(6)
C124 C125 C126 C121 2.2(6)
C122 C121 C126 C125 -1.7(6)
P5 C121 C126 C125 -176.9(3)
C121 P5 C131 C132 -85.7(4)
C137 P5 C131 C132 16.4(4)
Ru2 P5 C131 C132 133.2(3)
C121 P5 C131 C136 94.3(3)
C137 P5 C131 C136 -163.5(3)
Ru2 P5 C131 C136 -46.7(3)
C136 C131 C132 C133 0.7(6)
P5 C131 C132 C133 -179.3(4)
C131 C132 C133 C134 0.7(7)
C132 C133 C134 C135 -1.1(8)
C133 C134 C135 C136 0.1(7)
C134 C135 C136 C131 1.2(6)
C132 C131 C136 C135 -1.6(6)
P5 C131 C136 C135 178.4(3)
C121 P5 C137 C138 179.5(2)
C131 P5 C137 C138 73.7(3)
Ru2 P5 C137 C138 -51.4(3)
P5 C137 C138 P6 43.8(3)
C151 P6 C138 C137 105.7(3)
C141 P6 C138 C137 -150.5(3)
Ru2 P6 C138 C137 -17.3(3)
C151 P6 C141 C146 -155.8(3)
C138 P6 C141 C146 98.2(3)
Ru2 P6 C141 C146 -21.4(4)
C151 P6 C141 C142 33.7(3)
C138 P6 C141 C142 -72.3(3)
Ru2 P6 C141 C142 168.1(2)
C146 C141 C142 C143 1.4(6)
P6 C141 C142 C143 172.2(3)
C141 C142 C143 C144 1.7(6)
C142 C143 C144 C145 -3.1(7)
C143 C144 C145 C146 1.3(7)
C142 C141 C146 C145 -3.2(6)
P6 C141 C146 C145 -173.8(3)
C144 C145 C146 C141 1.9(7)
C141 P6 C151 C152 52.4(3)
C138 P6 C151 C152 151.4(3)
Ru2 P6 C151 C152 -89.2(3)
C141 P6 C151 C156 -132.4(3)
C138 P6 C151 C156 -33.4(3)
Ru2 P6 C151 C156 86.0(3)
C156 C151 C152 C153 -2.5(5)
P6 C151 C152 C153 172.8(3)
C151 C152 C153 C154 0.1(6)
C152 C153 C154 C155 2.4(6)
C153 C154 C155 C156 -2.4(6)
C154 C155 C156 C151 -0.1(6)
C152 C151 C156 C155 2.5(5)
P6 C151 C156 C155 -172.8(3)
C168 C163 C164 C165 -1.4(7)
C162 C163 C164 C165 179.8(4)
C163 C164 C165 C166 1.4(7)
C164 C165 C166 C167 -1.2(8)
C165 C166 C167 C168 1.1(8)
C164 C163 C168 C167 1.3(7)
C162 C163 C168 C167 -179.9(4)
C166 C167 C168 C163 -1.2(8)

loop_
_platon_squeeze_void_nr
_platon_squeeze_void_average_x
_platon_squeeze_void_average_y
_platon_squeeze_void_average_z
_platon_squeeze_void_volume
_platon_squeeze_void_count_electrons
_platon_squeeze_void_content
1 0.500 0.500 0.500 100 9 ' '
2 0.500 1.000 0.000 146 27 ' '
